data_7120609
loop_
_publ_author_name
'Peng, Yu'
'Wang, Ya-Wen'
'Fu, Zhen-Hai'

_publ_section_title
;
 Two Fluorescein-based Chemosensors for the Fast Detection of 2, 4,
 6-Trinitrophenol (TNP) in Water
;
_journal_name_full 'Chem. Commun.'
_journal_paper_doi 10.1039/C7CC05966C
_journal_year 2017
_chemical_formula_moiety 'C34 H22 N6 O7, 2(C2 H6 O S)'
_chemical_formula_sum 'C38 H34 N6 O9 S2'
_chemical_formula_weight 782.83
_space_group_crystal_system triclinic
_space_group_IT_number 2
_space_group_name_Hall '-P 1'
_space_group_name_H-M_alt 'P -1'
_symmetry_space_group_name_Hall '-P 1'
_symmetry_space_group_name_H-M 'P -1'
_atom_sites_solution_hydrogens geom
_atom_sites_solution_primary direct
_audit_creation_date 2016-09-05
_audit_creation_method
;
Olex2 1.2
(compiled 2016.08.25 svn.r3337 for OlexSys, GUI svn.r5221)
;
_audit_update_record
;
2017-07-23 deposited with the CCDC.
2017-09-01 downloaded from the CCDC.
;
_cell_angle_alpha 83.140(8)
_cell_angle_beta 81.044(8)
_cell_angle_gamma 87.483(8)
_cell_formula_units_Z 2
_cell_length_a 8.2956(8)
_cell_length_b 15.1849(14)
_cell_length_c 16.4901(16)
_cell_measurement_reflns_used 1845
_cell_measurement_temperature 293(2)
_cell_measurement_theta_max 21.9130
_cell_measurement_theta_min 3.5970
_cell_volume 2036.5(3)
_computing_cell_refinement
;
CrysAlisPro, Agilent Technologies,
Version 1.171.37.35 (release 13-08-2014 CrysAlis171 .NET)
(compiled Aug 13 2014,18:06:01)
;
_computing_data_collection
;
CrysAlisPro, Agilent Technologies,
Version 1.171.37.35 (release 13-08-2014 CrysAlis171 .NET)
(compiled Aug 13 2014,18:06:01)
;
_computing_data_reduction
;
CrysAlisPro, Agilent Technologies,
Version 1.171.37.35 (release 13-08-2014 CrysAlis171 .NET)
(compiled Aug 13 2014,18:06:01)
;
_computing_molecular_graphics 'Olex2 (Dolomanov et al., 2009)'
_computing_publication_material 'Olex2 (Dolomanov et al., 2009)'
_computing_structure_refinement 'ShelXL (Sheldrick, 2015)'
_computing_structure_solution 'ShelXS (Sheldrick, 2008)'
_diffrn_ambient_temperature 293(2)
_diffrn_detector 'CCD plate'
_diffrn_detector_area_resol_mean 16.0733
_diffrn_detector_type Eos
_diffrn_measured_fraction_theta_full 0.997
_diffrn_measured_fraction_theta_max 0.997
_diffrn_measurement_details
;
#__ type_ start__ end____ width___ exp.time_
  1 omega  -20.00   98.90   1.4500    6.0000
omega____ theta____ kappa____ phi______ frames
    -       22.6305   19.0000   30.0000 82

#__ type_ start__ end____ width___ exp.time_
  2 omega   -1.00   25.10   1.4500    6.0000
omega____ theta____ kappa____ phi______ frames
    -      -19.5055  -99.0000 -150.0000 18

#__ type_ start__ end____ width___ exp.time_
  3 omega  -38.00   46.10   1.4500    6.0000
omega____ theta____ kappa____ phi______ frames
    -       22.6305  -77.0000   90.0000 58

#__ type_ start__ end____ width___ exp.time_
  4 omega   -9.00   95.40   1.4500    6.0000
omega____ theta____ kappa____ phi______ frames
    -       22.6305   77.0000 -150.0000 72

#__ type_ start__ end____ width___ exp.time_
  5 omega   76.00  102.10   1.4500    6.0000
omega____ theta____ kappa____ phi______ frames
    -       22.6305  178.0000   60.0000 18

#__ type_ start__ end____ width___ exp.time_
  6 omega -102.00  -55.60   1.4500    6.0000
omega____ theta____ kappa____ phi______ frames
    -      -19.5055  178.0000  -90.0000 32
;
_diffrn_measurement_device 'four-circle diffractometer'
_diffrn_measurement_device_type 'SuperNova, Dual, Cu at zero, Eos'
_diffrn_measurement_method '\w scans'
_diffrn_orient_matrix_UB_11 -0.0273082000
_diffrn_orient_matrix_UB_12 -0.0439708000
_diffrn_orient_matrix_UB_13 0.0116390000
_diffrn_orient_matrix_UB_21 0.0176973000
_diffrn_orient_matrix_UB_22 -0.0086730000
_diffrn_orient_matrix_UB_23 -0.0418271000
_diffrn_orient_matrix_UB_31 0.0802396000
_diffrn_orient_matrix_UB_32 -0.0143635000
_diffrn_orient_matrix_UB_33 0.0060133000
_diffrn_radiation_monochromator mirror
_diffrn_radiation_probe x-ray
_diffrn_radiation_type MoK\a
_diffrn_radiation_wavelength 0.71073
_diffrn_reflns_av_R_equivalents 0.0445
_diffrn_reflns_av_unetI/netI 0.1073
_diffrn_reflns_Laue_measured_fraction_full 0.997
_diffrn_reflns_Laue_measured_fraction_max 0.997
_diffrn_reflns_limit_h_max 9
_diffrn_reflns_limit_h_min -10
_diffrn_reflns_limit_k_max 18
_diffrn_reflns_limit_k_min -18
_diffrn_reflns_limit_l_max 19
_diffrn_reflns_limit_l_min -20
_diffrn_reflns_number 13764
_diffrn_reflns_point_group_measured_fraction_full 0.997
_diffrn_reflns_point_group_measured_fraction_max 0.997
_diffrn_reflns_theta_full 25.500
_diffrn_reflns_theta_max 26.014
_diffrn_reflns_theta_min 3.392
_diffrn_source 'SuperNova (Mo) X-ray Source'
_exptl_absorpt_coefficient_mu 0.190
_exptl_absorpt_correction_T_max 0.965
_exptl_absorpt_correction_T_min 0.957
_exptl_absorpt_correction_type multi-scan
_exptl_absorpt_process_details
;
CrysAlisPro, Agilent Technologies,
Version 1.171.37.35 (release 13-08-2014 CrysAlis171 .NET)
(compiled Aug 13 2014,18:06:01)
Empirical absorption correction using spherical harmonics,
 implemented in SCALE3 ABSPACK scaling algorithm.
;
_exptl_crystal_colour 'clear light red'
_exptl_crystal_colour_lustre clear
_exptl_crystal_colour_modifier light
_exptl_crystal_colour_primary red
_exptl_crystal_density_diffrn 1.277
_exptl_crystal_description block
_exptl_crystal_F_000 816
_exptl_crystal_size_max 0.23
_exptl_crystal_size_mid 0.21
_exptl_crystal_size_min 0.19
_refine_diff_density_max 0.458
_refine_diff_density_min -0.317
_refine_diff_density_rms 0.053
_refine_ls_extinction_method none
_refine_ls_goodness_of_fit_ref 0.933
_refine_ls_hydrogen_treatment constr
_refine_ls_matrix_type full
_refine_ls_number_parameters 509
_refine_ls_number_reflns 7998
_refine_ls_number_restraints 0
_refine_ls_restrained_S_all 0.933
_refine_ls_R_factor_all 0.1648
_refine_ls_R_factor_gt 0.0811
_refine_ls_shift/su_max 0.001
_refine_ls_shift/su_mean 0.000
_refine_ls_structure_factor_coef Fsqd
_refine_ls_weighting_details 'w=1/[\s^2^(Fo^2^)+(0.1068P)^2^] where P=(Fo^2^+2Fc^2^)/3'
_refine_ls_weighting_scheme calc
_refine_ls_wR_factor_gt 0.1994
_refine_ls_wR_factor_ref 0.2537
_reflns_Friedel_coverage 0.000
_reflns_number_gt 3273
_reflns_number_total 7998
_reflns_threshold_expression 'I > 2\s(I)'
_cod_data_source_file c7cc05966c2.cif
_cod_data_source_block fuzhh_0830
_cod_database_code 7120609
_shelx_space_group_comment
;
The symmetry employed for this shelxl refinement is uniquely defined
by the following loop, which should always be used as a source of
symmetry information in preference to the above space-group names.
They are only intended as comments.
;
_reflns_odcompleteness_completeness 99.74
_reflns_odcompleteness_iscentric 1
_reflns_odcompleteness_theta 26.32
_olex2_refinement_description
;
1. Fixed Uiso
 At 1.2 times of:
  All C(H) groups, All N(H) groups
 At 1.5 times of:
  All C(H,H,H) groups, All C(H,H,H,H,H,H) groups, All O(H) groups
2. Others
 Fixed Sof: H37D(0.5) H37E(0.5) H37F(0.5) H37A(0.5) H37B(0.5) H37C(0.5)
 H38D(0.5) H38E(0.5) H38F(0.5) H38A(0.5) H38B(0.5) H38C(0.5) S2(0.5) S2'(0.5)
3.a Me refined with riding coordinates:
 C37(H37D,H37E,H37F), C37(H37A,H37B,H37C), C38(H38D,H38E,H38F), C38(H38A,H38B,
 H38C)
3.b Aromatic/amide H refined with riding coordinates:
 N2(H2), N5(H5A), C3(H3A), C4(H4), C5(H5B), C6(H6), C10(H10), C11(H11),
 C18(H18), C19(H19), C21(H21), C24(H24), C25(H25), C26(H26), C27(H27), C28(H28),
  C31(H31), C32(H32), C33(H33), C34(H34)
3.c Idealised Me refined as rotating group:
 C35(H35A,H35B,H35C), C36(H36A,H36B,H36C)
3.d Idealised tetrahedral OH refined as rotating group:
 O3(H3), O5(H5)
;
_shelx_shelxl_version_number 2014/7
_olex2_date_sample_data_collection 2016-08-31
_olex2_submission_special_instructions 'No special instructions were received'

loop_
_space_group_symop_operation_xyz
'x, y, z'
'-x, -y, -z'

loop_
_atom_site_label
_atom_site_type_symbol
_atom_site_fract_x
_atom_site_fract_y
_atom_site_fract_z
_atom_site_U_iso_or_equiv
_atom_site_adp_type
_atom_site_occupancy
_atom_site_site_symmetry_order
_atom_site_calc_flag
_atom_site_refinement_flags_posn
_atom_site_refinement_flags_occupancy
_atom_site_disorder_assembly
_atom_site_disorder_group
O1 O 1.0914(4) 0.6102(3) 0.00003(19) 0.0929(12) Uani 1 1 d . . . .
O2 O 0.9149(3) 0.6183(2) 0.11636(17) 0.0682(9) Uani 1 1 d . . . .
O3 O 0.5660(6) 0.9473(2) 0.2735(2) 0.1098(14) Uani 1 1 d . . . .
H3 H 0.6101 0.9887 0.2429 0.165 Uiso 1 1 calc GR . . .
O4 O 0.5359(3) 0.63665(17) 0.30265(14) 0.0510(7) Uani 1 1 d . . . .
O5 O 0.5307(3) 0.32347(16) 0.36724(17) 0.0589(7) Uani 1 1 d . . . .
H5 H 0.4693 0.3376 0.4078 0.088 Uiso 1 1 calc GR . . .
O6 O 0.1605(3) 0.62805(18) 0.52346(17) 0.0650(8) Uani 1 1 d . . . .
O7 O 0.2127(4) 0.29372(18) 0.55383(18) 0.0683(8) Uani 1 1 d . . . .
N1 N 0.3601(4) 0.7374(2) 0.41022(19) 0.0547(8) Uani 1 1 d . . . .
N2 N 0.2590(4) 0.7653(2) 0.4780(2) 0.0565(9) Uani 1 1 d . . . .
H2 H 0.2553 0.8203 0.4861 0.068 Uiso 1 1 calc R . . .
N3 N -0.1188(7) 0.8090(3) 0.7413(3) 0.0975(14) Uani 1 1 d . . . .
N4 N 0.3534(4) 0.42947(19) 0.45638(18) 0.0459(8) Uani 1 1 d . . . .
N5 N 0.2389(4) 0.4421(2) 0.52290(18) 0.0492(8) Uani 1 1 d . . . .
H5A H 0.2103 0.4946 0.5350 0.059 Uiso 1 1 calc R . . .
N6 N -0.2093(5) 0.4063(4) 0.7724(2) 0.0764(12) Uani 1 1 d . . . .
C1 C 0.9519(5) 0.6134(3) 0.0338(3) 0.0634(12) Uani 1 1 d . . . .
C2 C 0.7996(4) 0.6132(3) 0.0000(2) 0.0577(11) Uani 1 1 d . . . .
C3 C 0.7758(5) 0.6057(3) -0.0804(3) 0.0766(14) Uani 1 1 d . . . .
H3A H 0.8638 0.6032 -0.1226 0.092 Uiso 1 1 calc R . . .
C4 C 0.6190(6) 0.6022(4) -0.0956(3) 0.0810(15) Uani 1 1 d . . . .
H4 H 0.5993 0.5960 -0.1486 0.097 Uiso 1 1 calc R . . .
C5 C 0.4886(5) 0.6078(4) -0.0318(3) 0.0743(14) Uani 1 1 d . . . .
H5B H 0.3828 0.6057 -0.0434 0.089 Uiso 1 1 calc R . . .
C6 C 0.5115(5) 0.6165(3) 0.0480(3) 0.0623(12) Uani 1 1 d . . . .
H6 H 0.4240 0.6215 0.0901 0.075 Uiso 1 1 calc R . . .
C7 C 0.6720(5) 0.6174(3) 0.0622(2) 0.0524(10) Uani 1 1 d . . . .
C8 C 0.7353(4) 0.6228(3) 0.1439(2) 0.0532(10) Uani 1 1 d . . . .
C9 C 0.6920(5) 0.7084(3) 0.1793(2) 0.0591(11) Uani 1 1 d . . . .
C10 C 0.7488(7) 0.7887(3) 0.1363(3) 0.0891(16) Uani 1 1 d . . . .
H10 H 0.8148 0.7880 0.0853 0.107 Uiso 1 1 calc R . . .
C11 C 0.7118(7) 0.8662(4) 0.1657(3) 0.0964(18) Uani 1 1 d . . . .
H11 H 0.7534 0.9181 0.1355 0.116 Uiso 1 1 calc R . . .
C12 C 0.6107(6) 0.8703(3) 0.2415(3) 0.0756(14) Uani 1 1 d . . . .
C13 C 0.5483(5) 0.7913(3) 0.2877(2) 0.0599(11) Uani 1 1 d . . . .
C14 C 0.5945(5) 0.7103(3) 0.2545(2) 0.0534(10) Uani 1 1 d . . . .
C15 C 0.5884(4) 0.5545(2) 0.2791(2) 0.0436(9) Uani 1 1 d . . . .
C16 C 0.5295(4) 0.4830(2) 0.3359(2) 0.0416(8) Uani 1 1 d . . . .
C17 C 0.5823(5) 0.3979(2) 0.3170(2) 0.0476(9) Uani 1 1 d . . . .
C18 C 0.6877(5) 0.3857(3) 0.2462(3) 0.0597(11) Uani 1 1 d . . . .
H18 H 0.7241 0.3288 0.2357 0.072 Uiso 1 1 calc R . . .
C19 C 0.7398(5) 0.4579(3) 0.1907(2) 0.0568(11) Uani 1 1 d . . . .
H19 H 0.8097 0.4491 0.1423 0.068 Uiso 1 1 calc R . . .
C20 C 0.6888(4) 0.5445(3) 0.2061(2) 0.0498(10) Uani 1 1 d . . . .
C21 C 0.4374(5) 0.8007(3) 0.3642(3) 0.0586(11) Uani 1 1 d . . . .
H21 H 0.4217 0.8572 0.3809 0.070 Uiso 1 1 calc R . . .
C22 C 0.1672(5) 0.7072(3) 0.5310(2) 0.0502(10) Uani 1 1 d . . . .
C23 C 0.0689(5) 0.7449(2) 0.6029(2) 0.0528(10) Uani 1 1 d . . . .
C24 C -0.0837(6) 0.7132(3) 0.6345(3) 0.0668(12) Uani 1 1 d . . . .
H24 H -0.1274 0.6690 0.6106 0.080 Uiso 1 1 calc R . . .
C25 C -0.1714(7) 0.7483(4) 0.7028(3) 0.0853(15) Uani 1 1 d . . . .
H25 H -0.2752 0.7269 0.7226 0.102 Uiso 1 1 calc R . . .
C26 C 0.0317(8) 0.8392(4) 0.7106(3) 0.0918(16) Uani 1 1 d . . . .
H26 H 0.0727 0.8824 0.7368 0.110 Uiso 1 1 calc R . . .
C27 C 0.1278(6) 0.8099(3) 0.6428(3) 0.0672(12) Uani 1 1 d . . . .
H27 H 0.2306 0.8331 0.6239 0.081 Uiso 1 1 calc R . . .
C28 C 0.4123(4) 0.4971(3) 0.4092(2) 0.0459(9) Uani 1 1 d . . . .
H28 H 0.3812 0.5542 0.4214 0.055 Uiso 1 1 calc R . . .
C29 C 0.1711(4) 0.3693(3) 0.5697(2) 0.0482(9) Uani 1 1 d . . . .
C30 C 0.0434(5) 0.3852(3) 0.6410(2) 0.0492(9) Uani 1 1 d . . . .
C31 C -0.0342(6) 0.3137(3) 0.6872(3) 0.0779(14) Uani 1 1 d . . . .
H31 H -0.0037 0.2564 0.6754 0.093 Uiso 1 1 calc R . . .
C32 C -0.1575(7) 0.3273(4) 0.7513(3) 0.0921(17) Uani 1 1 d . . . .
H32 H -0.2077 0.2777 0.7817 0.111 Uiso 1 1 calc R . . .
C33 C -0.1312(6) 0.4724(4) 0.7295(3) 0.0769(14) Uani 1 1 d . . . .
H33 H -0.1614 0.5285 0.7448 0.092 Uiso 1 1 calc R . . .
C34 C -0.0079(5) 0.4682(3) 0.6636(2) 0.0650(12) Uani 1 1 d . . . .
H34 H 0.0396 0.5195 0.6351 0.078 Uiso 1 1 calc R . . .
O9 O 0.6889(10) 0.0846(4) 0.1872(4) 0.223(4) Uani 1 1 d . . . .
C37 C 0.461(2) 0.1492(12) 0.0920(11) 0.387(11) Uani 1 1 d . . . .
H37D H 0.4214 0.2023 0.0629 0.581 Uiso 0.5 1 calc R P A 2
H37E H 0.4967 0.1068 0.0537 0.581 Uiso 0.5 1 calc R P A 2
H37F H 0.3755 0.1246 0.1333 0.581 Uiso 0.5 1 calc R P A 2
H37A H 0.4536 0.1671 0.0349 0.581 Uiso 0.5 1 calc R P B 1
H37B H 0.3887 0.1013 0.1126 0.581 Uiso 0.5 1 calc R P B 1
H37C H 0.4314 0.1984 0.1232 0.581 Uiso 0.5 1 calc R P B 1
C38 C 0.8055(16) 0.1954(8) 0.0697(9) 0.283(7) Uani 1 1 d . . . .
H38D H 0.7911 0.2500 0.0354 0.424 Uiso 0.5 1 calc R P C 2
H38E H 0.8969 0.1998 0.0981 0.424 Uiso 0.5 1 calc R P C 2
H38F H 0.8253 0.1475 0.0360 0.424 Uiso 0.5 1 calc R P C 2
H38A H 0.8056 0.2099 0.0114 0.424 Uiso 0.5 1 calc R P D 1
H38B H 0.7615 0.2448 0.0981 0.424 Uiso 0.5 1 calc R P D 1
H38C H 0.9153 0.1824 0.0801 0.424 Uiso 0.5 1 calc R P D 1
S2 S 0.6933(11) 0.1085(5) 0.1032(6) 0.232(3) Uani 0.5 1 d . P E 1
S2' S 0.6314(9) 0.1754(3) 0.1410(3) 0.176(2) Uani 0.5 1 d . P E 2
S1 S 0.79158(17) 0.94889(8) 0.53086(10) 0.0889(5) Uani 1 1 d . . . .
O8 O 0.7458(5) 1.04423(19) 0.5274(2) 0.0981(12) Uani 1 1 d . . . .
C35 C 0.6089(7) 0.8898(3) 0.5639(4) 0.118(2) Uani 1 1 d . . . .
H35A H 0.5669 0.8993 0.6198 0.176 Uiso 1 1 calc GR . . .
H35B H 0.6312 0.8276 0.5609 0.176 Uiso 1 1 calc GR . . .
H35C H 0.5297 0.9104 0.5288 0.176 Uiso 1 1 calc GR . . .
C36 C 0.8360(9) 0.9236(4) 0.4276(4) 0.130(2) Uani 1 1 d . . . .
H36A H 0.7408 0.9353 0.4012 0.194 Uiso 1 1 calc GR . . .
H36B H 0.8678 0.8620 0.4272 0.194 Uiso 1 1 calc GR . . .
H36C H 0.9235 0.9596 0.3983 0.194 Uiso 1 1 calc GR . . .

loop_
_atom_site_aniso_label
_atom_site_aniso_U_11
_atom_site_aniso_U_22
_atom_site_aniso_U_33
_atom_site_aniso_U_23
_atom_site_aniso_U_13
_atom_site_aniso_U_12
O1 0.0390(18) 0.162(4) 0.072(2) -0.010(2) 0.0085(16) -0.0071(19)
O2 0.0424(17) 0.108(2) 0.0522(17) -0.0069(16) -0.0020(13) -0.0048(15)
O3 0.179(4) 0.060(2) 0.084(3) -0.0100(19) 0.011(3) -0.043(2)
O4 0.0552(16) 0.0524(16) 0.0416(14) -0.0034(13) 0.0042(12) -0.0055(12)
O5 0.062(2) 0.0480(16) 0.0638(19) -0.0120(14) 0.0020(14) 0.0020(13)
O6 0.075(2) 0.0455(17) 0.0707(19) -0.0113(15) 0.0051(15) -0.0071(13)
O7 0.082(2) 0.0465(17) 0.0689(19) -0.0059(15) 0.0120(16) -0.0016(14)
N1 0.061(2) 0.052(2) 0.0482(19) -0.0091(16) 0.0024(16) -0.0014(16)
N2 0.070(2) 0.0447(18) 0.055(2) -0.0135(16) -0.0050(18) -0.0030(16)
N3 0.110(4) 0.094(3) 0.082(3) -0.028(3) 0.018(3) 0.002(3)
N4 0.051(2) 0.0424(18) 0.0392(17) 0.0001(15) 0.0041(14) -0.0031(14)
N5 0.054(2) 0.0410(17) 0.0492(19) -0.0093(15) 0.0073(15) -0.0026(14)
N6 0.054(2) 0.119(4) 0.054(2) -0.012(3) -0.0006(18) -0.007(2)
C1 0.045(3) 0.085(3) 0.054(3) 0.001(2) 0.006(2) -0.002(2)
C2 0.033(2) 0.093(3) 0.042(2) 0.000(2) 0.0035(17) -0.002(2)
C3 0.046(3) 0.130(4) 0.049(3) -0.013(3) 0.005(2) 0.003(3)
C4 0.057(3) 0.139(5) 0.046(3) -0.006(3) -0.008(2) -0.001(3)
C5 0.046(3) 0.127(4) 0.050(3) -0.006(3) -0.010(2) 0.000(2)
C6 0.043(3) 0.085(3) 0.054(3) 0.001(2) 0.0012(19) 0.000(2)
C7 0.040(2) 0.066(3) 0.047(2) -0.001(2) 0.0023(18) -0.0036(18)
C8 0.035(2) 0.075(3) 0.047(2) -0.008(2) 0.0041(17) -0.0062(19)
C9 0.067(3) 0.065(3) 0.042(2) -0.001(2) 0.003(2) -0.014(2)
C10 0.117(4) 0.073(3) 0.067(3) -0.005(3) 0.023(3) -0.030(3)
C11 0.137(5) 0.071(4) 0.071(3) -0.003(3) 0.024(3) -0.042(3)
C12 0.102(4) 0.055(3) 0.069(3) -0.005(2) -0.002(3) -0.030(2)
C13 0.069(3) 0.062(3) 0.047(2) -0.006(2) -0.002(2) -0.014(2)
C14 0.053(2) 0.060(3) 0.044(2) 0.005(2) -0.0001(19) -0.0139(19)
C15 0.041(2) 0.049(2) 0.042(2) -0.0105(18) -0.0065(17) 0.0028(16)
C16 0.035(2) 0.053(2) 0.0367(19) -0.0073(17) -0.0045(15) -0.0032(16)
C17 0.051(2) 0.048(2) 0.044(2) -0.0088(19) -0.0084(18) 0.0033(18)
C18 0.065(3) 0.060(3) 0.055(3) -0.011(2) -0.012(2) 0.014(2)
C19 0.046(2) 0.080(3) 0.046(2) -0.017(2) -0.0062(18) 0.007(2)
C20 0.043(2) 0.063(3) 0.043(2) -0.002(2) -0.0065(17) -0.0015(18)
C21 0.072(3) 0.043(2) 0.060(3) -0.007(2) -0.003(2) -0.007(2)
C22 0.052(2) 0.047(2) 0.049(2) -0.001(2) -0.0033(19) -0.0015(18)
C23 0.060(3) 0.045(2) 0.051(2) -0.0019(19) -0.004(2) 0.0040(19)
C24 0.075(3) 0.065(3) 0.056(3) -0.006(2) 0.003(2) -0.001(2)
C25 0.083(4) 0.081(4) 0.082(4) -0.002(3) 0.013(3) -0.006(3)
C26 0.114(5) 0.091(4) 0.072(3) -0.034(3) -0.002(3) -0.002(3)
C27 0.076(3) 0.058(3) 0.065(3) -0.010(2) 0.001(2) -0.003(2)
C28 0.046(2) 0.052(2) 0.040(2) -0.0114(18) -0.0046(17) 0.0010(17)
C29 0.042(2) 0.054(2) 0.048(2) -0.011(2) -0.0005(17) -0.0055(18)
C30 0.049(2) 0.057(2) 0.041(2) -0.0054(19) -0.0055(17) -0.0056(18)
C31 0.077(3) 0.064(3) 0.084(3) -0.014(3) 0.022(3) -0.023(2)
C32 0.081(4) 0.102(4) 0.084(4) 0.005(3) 0.014(3) -0.028(3)
C33 0.082(4) 0.085(4) 0.061(3) -0.013(3) -0.005(3) 0.005(3)
C34 0.071(3) 0.067(3) 0.050(2) -0.005(2) 0.011(2) -0.001(2)
O9 0.347(9) 0.144(5) 0.163(6) 0.071(5) -0.031(6) -0.106(5)
C37 0.39(2) 0.32(2) 0.50(3) -0.063(19) -0.23(2) 0.081(18)
C38 0.279(14) 0.189(11) 0.334(16) 0.075(11) 0.037(13) -0.072(10)
S2 0.288(9) 0.138(5) 0.262(9) 0.010(6) -0.028(7) -0.066(5)
S2' 0.300(7) 0.064(2) 0.167(5) 0.002(3) -0.041(5) -0.043(3)
S1 0.0811(9) 0.0599(8) 0.1276(12) -0.0088(8) -0.0225(8) -0.0028(6)
O8 0.121(3) 0.0475(18) 0.121(3) -0.0191(18) 0.005(2) -0.0089(17)
C35 0.100(4) 0.063(3) 0.179(6) 0.033(4) -0.018(4) -0.019(3)
C36 0.184(7) 0.070(4) 0.131(5) -0.034(4) 0.005(5) -0.015(4)

loop_
_atom_type_symbol
_atom_type_description
_atom_type_scat_dispersion_real
_atom_type_scat_dispersion_imag
_atom_type_scat_source
C C 0.0033 0.0016 'International Tables Vol C Tables 4.2.6.8 and 6.1.1.4'
H H 0.0000 0.0000 'International Tables Vol C Tables 4.2.6.8 and 6.1.1.4'
N N 0.0061 0.0033 'International Tables Vol C Tables 4.2.6.8 and 6.1.1.4'
O O 0.0106 0.0060 'International Tables Vol C Tables 4.2.6.8 and 6.1.1.4'
S S 0.1246 0.1234 'International Tables Vol C Tables 4.2.6.8 and 6.1.1.4'

loop_
_geom_angle_atom_site_label_1
_geom_angle_atom_site_label_2
_geom_angle_atom_site_label_3
_geom_angle
C1 O2 C8 111.9(3)
C12 O3 H3 109.5
C14 O4 C15 118.6(3)
C17 O5 H5 109.5
C21 N1 N2 113.3(3)
N1 N2 H2 119.8
C22 N2 N1 120.5(3)
C22 N2 H2 119.8
C25 N3 C26 116.1(5)
C28 N4 N5 119.0(3)
N4 N5 H5A 120.9
C29 N5 N4 118.2(3)
C29 N5 H5A 120.9
C33 N6 C32 114.8(4)
O1 C1 O2 121.4(4)
O1 C1 C2 130.3(4)
O2 C1 C2 108.3(3)
C3 C2 C1 129.2(4)
C7 C2 C1 109.1(3)
C7 C2 C3 121.6(4)
C2 C3 H3A 121.0
C4 C3 C2 118.0(4)
C4 C3 H3A 121.0
C3 C4 H4 119.9
C3 C4 C5 120.2(4)
C5 C4 H4 119.9
C4 C5 H5B 118.9
C6 C5 C4 122.1(4)
C6 C5 H5B 118.9
C5 C6 H6 121.7
C5 C6 C7 116.5(4)
C7 C6 H6 121.7
C2 C7 C6 121.6(4)
C2 C7 C8 109.9(3)
C6 C7 C8 128.5(3)
O2 C8 C7 100.8(3)
O2 C8 C9 108.8(3)
O2 C8 C20 108.7(3)
C9 C8 C7 113.6(3)
C9 C8 C20 111.8(3)
C20 C8 C7 112.4(3)
C10 C9 C8 120.7(4)
C14 C9 C8 120.9(4)
C14 C9 C10 118.3(4)
C9 C10 H10 118.8
C11 C10 C9 122.3(5)
C11 C10 H10 118.8
C10 C11 H11 119.7
C10 C11 C12 120.7(5)
C12 C11 H11 119.7
O3 C12 C11 123.3(4)
O3 C12 C13 117.1(4)
C11 C12 C13 119.6(4)
C12 C13 C14 117.4(4)
C12 C13 C21 116.8(4)
C14 C13 C21 125.7(4)
O4 C14 C9 123.6(4)
O4 C14 C13 114.8(3)
C9 C14 C13 121.6(4)
O4 C15 C16 114.0(3)
C20 C15 O4 122.7(3)
C20 C15 C16 123.3(3)
C15 C16 C17 116.9(3)
C15 C16 C28 120.9(3)
C17 C16 C28 122.1(3)
O5 C17 C16 121.9(3)
O5 C17 C18 116.8(3)
C18 C17 C16 121.3(4)
C17 C18 H18 120.0
C17 C18 C19 120.0(4)
C19 C18 H18 120.0
C18 C19 H19 119.5
C18 C19 C20 121.0(4)
C20 C19 H19 119.5
C15 C20 C8 121.0(3)
C15 C20 C19 117.5(3)
C19 C20 C8 121.5(4)
N1 C21 C13 125.3(4)
N1 C21 H21 117.4
C13 C21 H21 117.4
O6 C22 N2 124.6(4)
O6 C22 C23 120.3(3)
N2 C22 C23 115.2(4)
C24 C23 C22 120.1(4)
C24 C23 C27 117.4(4)
C27 C23 C22 122.5(4)
C23 C24 H24 120.6
C23 C24 C25 118.9(5)
C25 C24 H24 120.6
N3 C25 C24 124.8(5)
N3 C25 H25 117.6
C24 C25 H25 117.6
N3 C26 H26 118.1
N3 C26 C27 123.8(5)
C27 C26 H26 118.1
C23 C27 H27 120.5
C26 C27 C23 119.0(5)
C26 C27 H27 120.5
N4 C28 C16 118.7(3)
N4 C28 H28 120.6
C16 C28 H28 120.6
O7 C29 N5 121.6(3)
O7 C29 C30 121.4(4)
N5 C29 C30 117.0(3)
C31 C30 C29 118.8(4)
C31 C30 C34 116.4(4)
C34 C30 C29 124.8(4)
C30 C31 H31 120.2
C30 C31 C32 119.6(5)
C32 C31 H31 120.2
N6 C32 C31 124.4(5)
N6 C32 H32 117.8
C31 C32 H32 117.8
N6 C33 H33 116.7
N6 C33 C34 126.6(5)
C34 C33 H33 116.7
C30 C34 H34 120.9
C33 C34 C30 118.1(4)
C33 C34 H34 120.9
H37D C37 H37E 109.5
H37D C37 H37F 109.5
H37E C37 H37F 109.5
H37A C37 H37B 109.5
H37A C37 H37C 109.5
H37B C37 H37C 109.5
S2 C37 H37A 109.5
S2 C37 H37B 109.5
S2 C37 H37C 109.5
S2' C37 H37D 109.5
S2' C37 H37E 109.5
S2' C37 H37F 109.5
H38D C38 H38E 109.5
H38D C38 H38F 109.5
H38E C38 H38F 109.5
H38A C38 H38B 109.5
H38A C38 H38C 109.5
H38B C38 H38C 109.5
S2 C38 H38A 109.5
S2 C38 H38B 109.5
S2 C38 H38C 109.5
S2' C38 H38D 109.5
S2' C38 H38E 109.5
S2' C38 H38F 109.5
O9 S2 C37 104.1(9)
O9 S2 C38 111.9(8)
C38 S2 C37 105.6(8)
O9 S2' C37 106.0(7)
O9 S2' C38 98.4(6)
C38 S2' C37 111.5(9)
O8 S1 C35 106.7(2)
O8 S1 C36 107.0(3)
C36 S1 C35 99.9(3)
S1 C35 H35A 109.5
S1 C35 H35B 109.5
S1 C35 H35C 109.5
H35A C35 H35B 109.5
H35A C35 H35C 109.5
H35B C35 H35C 109.5
S1 C36 H36A 109.5
S1 C36 H36B 109.5
S1 C36 H36C 109.5
H36A C36 H36B 109.5
H36A C36 H36C 109.5
H36B C36 H36C 109.5

loop_
_geom_bond_atom_site_label_1
_geom_bond_atom_site_label_2
_geom_bond_distance
O1 C1 1.205(5)
O2 C1 1.359(5)
O2 C8 1.489(4)
O3 H3 0.8200
O3 C12 1.353(5)
O4 C14 1.354(4)
O4 C15 1.383(4)
O5 H5 0.8200
O5 C17 1.363(4)
O6 C22 1.227(4)
O7 C29 1.231(4)
N1 N2 1.386(4)
N1 C21 1.280(5)
N2 H2 0.8600
N2 C22 1.338(5)
N3 C25 1.305(7)
N3 C26 1.350(7)
N4 N5 1.361(4)
N4 C28 1.279(4)
N5 H5A 0.8600
N5 C29 1.360(5)
N6 C32 1.323(6)
N6 C33 1.293(6)
C1 C2 1.458(5)
C2 C3 1.389(6)
C2 C7 1.359(5)
C3 H3A 0.9300
C3 C4 1.366(6)
C4 H4 0.9300
C4 C5 1.394(6)
C5 H5B 0.9300
C5 C6 1.381(6)
C6 H6 0.9300
C6 C7 1.388(5)
C7 C8 1.533(5)
C8 C9 1.495(6)
C8 C20 1.496(5)
C9 C10 1.396(6)
C9 C14 1.374(5)
C10 H10 0.9300
C10 C11 1.331(7)
C11 H11 0.9300
C11 C12 1.400(6)
C12 C13 1.415(6)
C13 C14 1.419(6)
C13 C21 1.458(5)
C15 C16 1.399(5)
C15 C20 1.373(5)
C16 C17 1.400(5)
C16 C28 1.459(5)
C17 C18 1.371(5)
C18 H18 0.9300
C18 C19 1.381(5)
C19 H19 0.9300
C19 C20 1.403(5)
C21 H21 0.9300
C22 C23 1.490(5)
C23 C24 1.376(6)
C23 C27 1.395(6)
C24 H24 0.9300
C24 C25 1.392(6)
C25 H25 0.9300
C26 H26 0.9300
C26 C27 1.376(6)
C27 H27 0.9300
C28 H28 0.9300
C29 C30 1.490(5)
C30 C31 1.373(5)
C30 C34 1.386(5)
C31 H31 0.9300
C31 C32 1.379(6)
C32 H32 0.9300
C33 H33 0.9300
C33 C34 1.377(6)
C34 H34 0.9300
O9 S2 1.385(9)
O9 S2' 1.585(8)
C37 H37D 0.9600
C37 H37E 0.9600
C37 H37F 0.9600
C37 H37A 0.9600
C37 H37B 0.9600
C37 H37C 0.9600
C37 S2 2.025(18)
C37 S2' 1.813(18)
C38 H38D 0.9600
C38 H38E 0.9600
C38 H38F 0.9600
C38 H38A 0.9600
C38 H38B 0.9600
C38 H38C 0.9600
C38 S2 1.639(12)
C38 S2' 1.728(12)
S1 O8 1.477(3)
S1 C35 1.773(5)
S1 C36 1.770(6)
C35 H35A 0.9600
C35 H35B 0.9600
C35 H35C 0.9600
C36 H36A 0.9600
C36 H36B 0.9600
C36 H36C 0.9600

loop_
_geom_torsion_atom_site_label_1
_geom_torsion_atom_site_label_2
_geom_torsion_atom_site_label_3
_geom_torsion_atom_site_label_4
_geom_torsion
O1 C1 C2 C3 2.6(9)
O1 C1 C2 C7 179.7(5)
O2 C1 C2 C3 -177.4(5)
O2 C1 C2 C7 -0.3(5)
O2 C8 C9 C10 49.3(5)
O2 C8 C9 C14 -131.2(4)
O2 C8 C20 C15 132.8(4)
O2 C8 C20 C19 -50.1(5)
O3 C12 C13 C14 179.9(4)
O3 C12 C13 C21 1.9(7)
O4 C15 C16 C17 -178.0(3)
O4 C15 C16 C28 4.8(5)
O4 C15 C20 C8 -5.5(5)
O4 C15 C20 C19 177.2(3)
O5 C17 C18 C19 177.3(3)
O6 C22 C23 C24 -35.2(5)
O6 C22 C23 C27 142.2(4)
O7 C29 C30 C31 -3.0(6)
O7 C29 C30 C34 178.9(4)
N1 N2 C22 O6 -2.3(6)
N1 N2 C22 C23 177.8(3)
N2 N1 C21 C13 -178.2(3)
N2 C22 C23 C24 144.8(4)
N2 C22 C23 C27 -37.9(5)
N3 C26 C27 C23 -0.3(7)
N4 N5 C29 O7 1.1(5)
N4 N5 C29 C30 -178.6(3)
N5 N4 C28 C16 -177.2(3)
N5 C29 C30 C31 176.6(4)
N5 C29 C30 C34 -1.5(6)
N6 C33 C34 C30 -2.0(7)
C1 O2 C8 C7 1.3(4)
C1 O2 C8 C9 -118.5(4)
C1 O2 C8 C20 119.6(4)
C1 C2 C3 C4 176.3(5)
C1 C2 C7 C6 -178.8(4)
C1 C2 C7 C8 1.1(5)
C2 C3 C4 C5 1.3(8)
C2 C7 C8 O2 -1.4(4)
C2 C7 C8 C9 114.8(4)
C2 C7 C8 C20 -117.0(4)
C3 C2 C7 C6 -1.4(7)
C3 C2 C7 C8 178.5(4)
C3 C4 C5 C6 -0.4(8)
C4 C5 C6 C7 -1.4(7)
C5 C6 C7 C2 2.3(6)
C5 C6 C7 C8 -177.6(4)
C6 C7 C8 O2 178.4(4)
C6 C7 C8 C9 -65.4(5)
C6 C7 C8 C20 62.8(5)
C7 C2 C3 C4 -0.4(7)
C7 C8 C9 C10 -62.1(5)
C7 C8 C9 C14 117.4(4)
C7 C8 C20 C15 -116.5(4)
C7 C8 C20 C19 60.7(5)
C8 O2 C1 O1 179.3(4)
C8 O2 C1 C2 -0.7(5)
C8 C9 C10 C11 179.6(5)
C8 C9 C14 O4 2.3(6)
C8 C9 C14 C13 -178.1(4)
C9 C8 C20 C15 12.7(5)
C9 C8 C20 C19 -170.2(4)
C9 C10 C11 C12 -1.0(9)
C10 C9 C14 O4 -178.2(4)
C10 C9 C14 C13 1.4(6)
C10 C11 C12 O3 -178.4(6)
C10 C11 C12 C13 0.5(9)
C11 C12 C13 C14 0.9(7)
C11 C12 C13 C21 -177.1(4)
C12 C13 C14 O4 177.8(4)
C12 C13 C14 C9 -1.9(6)
C12 C13 C21 N1 174.4(4)
C14 O4 C15 C16 175.8(3)
C14 O4 C15 C20 -4.5(5)
C14 C9 C10 C11 0.1(8)
C14 C13 C21 N1 -3.4(7)
C15 O4 C14 C9 6.2(5)
C15 O4 C14 C13 -173.4(3)
C15 C16 C17 O5 -179.0(3)
C15 C16 C17 C18 0.4(5)
C15 C16 C28 N4 175.2(3)
C16 C15 C20 C8 174.1(3)
C16 C15 C20 C19 -3.2(5)
C16 C17 C18 C19 -2.1(6)
C17 C16 C28 N4 -1.8(5)
C17 C18 C19 C20 1.2(6)
C18 C19 C20 C8 -175.9(3)
C18 C19 C20 C15 1.4(6)
C20 C8 C9 C10 169.4(4)
C20 C8 C9 C14 -11.2(5)
C20 C15 C16 C17 2.3(5)
C20 C15 C16 C28 -174.9(3)
C21 N1 N2 C22 178.5(4)
C21 C13 C14 O4 -4.4(6)
C21 C13 C14 C9 175.9(4)
C22 C23 C24 C25 178.6(4)
C22 C23 C27 C26 -177.8(4)
C23 C24 C25 N3 -1.3(7)
C24 C23 C27 C26 -0.4(6)
C25 N3 C26 C27 0.3(8)
C26 N3 C25 C24 0.6(8)
C27 C23 C24 C25 1.2(6)
C28 N4 N5 C29 176.5(3)
C28 C16 C17 O5 -1.9(5)
C28 C16 C17 C18 177.5(3)
C29 C30 C31 C32 -177.3(4)
C29 C30 C34 C33 177.9(4)
C30 C31 C32 N6 0.2(8)
C31 C30 C34 C33 -0.2(6)
C32 N6 C33 C34 3.0(8)
C33 N6 C32 C31 -2.1(8)
C34 C30 C31 C32 1.0(7)

loop_
_smtbx_masks_void_nr
_smtbx_masks_void_average_x
_smtbx_masks_void_average_y
_smtbx_masks_void_average_z
_smtbx_masks_void_volume
_smtbx_masks_void_count_electrons
1 -0.389 0.000 0.000 261.2 0.0
